data_7150211
loop_
_publ_author_name
'Mateo Alonso, A.'
'Horcajada, Roberto'
'Groombridge, Helen J.'
'Chudasama N\'ee Mandalia, Reshma'
'Motevalli, Majid'
'Utley, James H. P.'
'Wyatt, Peter B.'

_publ_section_title
;
 Synthesis of phenazine derivatives for use as precursors to
 electrochemically generated bases.
;
_journal_issue 15
_journal_name_full 'Organic &amp; biomolecular chemistry'
_journal_page_first 2832
_journal_page_last 2841
_journal_paper_doi 10.1039/b506295k
_journal_volume 3
_journal_year 2005
_chemical_formula_sum 'C20 H22 N2 O5'
_chemical_formula_weight 370.40
_chemical_name_systematic
;
?
;
_space_group_IT_number 14
_symmetry_cell_setting monoclinic
_symmetry_space_group_name_Hall '-P 2ybc'
_symmetry_space_group_name_H-M 'P 1 21/c 1'
_atom_sites_solution_hydrogens geom
_atom_sites_solution_primary direct
_atom_sites_solution_secondary difmap
_audit_creation_method SHELXL-97
_cell_angle_alpha 90.00
_cell_angle_beta 103.9380(10)
_cell_angle_gamma 90.00
_cell_formula_units_Z 4
_cell_length_a 14.5548(2)
_cell_length_b 7.20830(10)
_cell_length_c 17.2662(4)
_cell_measurement_temperature 120(2)
_cell_volume 1758.15(5)
_computing_cell_refinement 'DENZO and COLLECT'
_computing_data_reduction 'DENZO and COLLECT'
_computing_molecular_graphics 'ORTEP3 for Windows - Farrugia, L. J. (1997)'
_computing_publication_material 'WINGX(L.J. Farrugia, 1999'
_computing_structure_refinement 'SHELXL-97 (Sheldrick, 1997)'
_computing_structure_solution 'SHELXS-97 (Sheldrick, 1997)'
_diffrn_ambient_temperature 120(2)
_diffrn_detector_area_resol_mean 7.35
_diffrn_measured_fraction_theta_full 0.996
_diffrn_measured_fraction_theta_max 0.996
_diffrn_measurement_device_type 'Enraf Nonius KappaCCD area detector'
_diffrn_measurement_method 'Phi and Omega scans to fill Ewald sphere'
_diffrn_radiation_monochromator graphite
_diffrn_radiation_source 'Enraf Nonius FR591 rotating anode'
_diffrn_radiation_type MoK\a
_diffrn_radiation_wavelength 0.71073
_diffrn_reflns_av_R_equivalents 0.0573
_diffrn_reflns_av_sigmaI/netI 0.0389
_diffrn_reflns_limit_h_max 18
_diffrn_reflns_limit_h_min -18
_diffrn_reflns_limit_k_max 9
_diffrn_reflns_limit_k_min -9
_diffrn_reflns_limit_l_max 22
_diffrn_reflns_limit_l_min -22
_diffrn_reflns_number 23675
_diffrn_reflns_theta_full 27.48
_diffrn_reflns_theta_max 27.48
_diffrn_reflns_theta_min 3.11
_exptl_absorpt_coefficient_mu 0.101
_exptl_absorpt_correction_T_max 0.9800
_exptl_absorpt_correction_T_min 0.9644
_exptl_absorpt_correction_type multi-scan
_exptl_absorpt_process_details
;
Using multiple and symmetry-related data measurements via the program
SORTAV
See R.H. Blessing, Acta Crysta (1995), A51, 33-38
;
_exptl_crystal_colour orange
_exptl_crystal_density_diffrn 1.399
_exptl_crystal_density_meas ?
_exptl_crystal_density_method .
_exptl_crystal_description block
_exptl_crystal_F_000 784
_exptl_crystal_size_max 0.36
_exptl_crystal_size_mid 0.32
_exptl_crystal_size_min 0.20
_refine_diff_density_max 0.265
_refine_diff_density_min -0.232
_refine_diff_density_rms 0.047
_refine_ls_extinction_method none
_refine_ls_goodness_of_fit_ref 1.027
_refine_ls_hydrogen_treatment mixed
_refine_ls_matrix_type full
_refine_ls_number_parameters 244
_refine_ls_number_reflns 4011
_refine_ls_number_restraints 0
_refine_ls_restrained_S_all 1.027
_refine_ls_R_factor_all 0.0670
_refine_ls_R_factor_gt 0.0432
_refine_ls_shift/su_max 0.002
_refine_ls_shift/su_mean 0.000
_refine_ls_structure_factor_coef Fsqd
_refine_ls_weighting_details 'calc w=1/[\s^2^(Fo^2^)+(0.0689P)^2^+0.1093P] where P=(Fo^2^+2Fc^2^)/3'
_refine_ls_weighting_scheme calc
_refine_ls_wR_factor_gt 0.1058
_refine_ls_wR_factor_ref 0.1167
_reflns_number_gt 2942
_reflns_number_total 4011
_reflns_threshold_expression >2sigma(I)
_cod_data_source_file b506295k.txt
_cod_data_source_block ama71-a
_cod_depositor_comments
;
The following automatic conversions were performed:
'_symmetry_cell_setting' value 'Monoclinic' changed to 'monoclinic'
according to '/home/saulius/struct/CIF-dictionaries/cif_core.dic'
dictionary named 'cif_core.dic' version 2.4.1 from
2010-06-29.

'_exptl_absorpt_correction_type' value 'Multi-scan' changed
to 'multi-scan' according to
'/home/saulius/struct/CIF-dictionaries/cif_core.dic' dictionary named
'cif_core.dic' version 2.4.1 from 2010-06-29.

Automatic conversion script
Id: cif_fix_enum 1527 2010-12-29 10:47:43Z saulius 
;
_cod_original_sg_symbol_H-M P21/c
_cod_database_code 7150211

loop_
_symmetry_equiv_pos_as_xyz
'x, y, z'
'-x, y+1/2, -z+1/2'
'-x, -y, -z'
'x, -y-1/2, z-1/2'

loop_
_atom_site_label
_atom_site_type_symbol
_atom_site_fract_x
_atom_site_fract_y
_atom_site_fract_z
_atom_site_U_iso_or_equiv
_atom_site_adp_type
_atom_site_occupancy
_atom_site_symmetry_multiplicity
_atom_site_calc_flag
_atom_site_refinement_flags
_atom_site_disorder_assembly
_atom_site_disorder_group
N1 N 0.29120(7) 0.12482(14) 0.65508(6) 0.0201(2) Uani 1 1 d . . .
N2 N 0.23753(7) 0.11800(14) 0.80302(6) 0.0196(2) Uani 1 1 d . . .
O1 O 0.15867(6) 0.17022(14) 0.51797(5) 0.0277(2) Uani 1 1 d . . .
O2 O 0.12579(6) 0.56508(15) 0.53778(6) 0.0318(3) Uani 1 1 d . . .
O3 O 0.26212(6) 0.62526(14) 0.73868(5) 0.0290(3) Uani 1 1 d . . .
O4 O 0.38843(6) 0.51647(12) 0.90639(5) 0.0215(2) Uani 1 1 d . . .
O5 O 0.37183(6) 0.12014(12) 0.94239(5) 0.0237(2) Uani 1 1 d . . .
C1 C 0.12703(9) 0.14917(18) 0.58589(8) 0.0220(3) Uani 1 1 d . . .
C2 C 0.03374(9) 0.1425(2) 0.58813(8) 0.0263(3) Uani 1 1 d . . .
H2 H -0.0143 0.1525 0.5401 0.032 Uiso 1 1 calc R . .
C3 C 0.00869(9) 0.12050(19) 0.66217(8) 0.0269(3) Uani 1 1 d . . .
H3 H -0.0564 0.1121 0.6624 0.032 Uiso 1 1 calc R . .
C4 C 0.07450(9) 0.11110(19) 0.73242(8) 0.0240(3) Uani 1 1 d . . .
H4 H 0.0555 0.0994 0.7811 0.029 Uiso 1 1 calc R . .
C5 C 0.17244(9) 0.11892(17) 0.73282(7) 0.0193(3) Uani 1 1 d . . .
C6 C 0.19973(9) 0.12959(17) 0.65839(7) 0.0190(3) Uani 1 1 d . . .
C7 C 0.35633(9) 0.11644(16) 0.72506(7) 0.0188(3) Uani 1 1 d . . .
C8 C 0.45395(9) 0.10571(18) 0.72531(8) 0.0232(3) Uani 1 1 d . . .
H8 H 0.4727 0.0987 0.6764 0.028 Uiso 1 1 calc R . .
C9 C 0.52016(9) 0.10549(18) 0.79570(8) 0.0244(3) Uani 1 1 d . . .
H9 H 0.5852 0.0990 0.7953 0.029 Uiso 1 1 calc R . .
C10 C 0.49438(9) 0.11470(17) 0.87015(8) 0.0229(3) Uani 1 1 d . . .
H10 H 0.5423 0.1155 0.9185 0.028 Uiso 1 1 calc R . .
C11 C 0.40168(9) 0.12236(16) 0.87258(7) 0.0199(3) Uani 1 1 d . . .
C12 C 0.32867(9) 0.12005(16) 0.79987(7) 0.0178(3) Uani 1 1 d . . .
C13 C 0.10645(9) 0.2897(2) 0.45563(8) 0.0264(3) Uani 1 1 d . . .
H13A H 0.0386 0.2885 0.4563 0.032 Uiso 1 1 calc R . .
H13B H 0.1121 0.2425 0.4031 0.032 Uiso 1 1 calc R . .
C14 C 0.14347(10) 0.4851(2) 0.46687(8) 0.0291(3) Uani 1 1 d . . .
H14A H 0.2124 0.4850 0.4706 0.035 Uiso 1 1 calc R . .
H14B H 0.1124 0.5611 0.4201 0.035 Uiso 1 1 calc R . .
C15 C 0.20852(9) 0.5945(2) 0.59965(8) 0.0268(3) Uani 1 1 d . . .
H15A H 0.2413 0.7087 0.5892 0.032 Uiso 1 1 calc R . .
H15B H 0.2525 0.4885 0.6027 0.032 Uiso 1 1 calc R . .
C16 C 0.17809(9) 0.61299(19) 0.67696(8) 0.0247(3) Uani 1 1 d . . .
H16A H 0.1390 0.7258 0.6761 0.030 Uiso 1 1 calc R . .
H16B H 0.1404 0.5037 0.6853 0.030 Uiso 1 1 calc R . .
C17 C 0.24495(9) 0.64476(19) 0.81603(8) 0.0233(3) Uani 1 1 d . . .
H17A H 0.2154 0.5303 0.8306 0.028 Uiso 1 1 calc R . .
H17B H 0.2011 0.7496 0.8164 0.028 Uiso 1 1 calc R . .
C18 C 0.33814(9) 0.68004(18) 0.87559(8) 0.0232(3) Uani 1 1 d . . .
H18A H 0.3787 0.7563 0.8496 0.028 Uiso 1 1 calc R . .
H18B H 0.3258 0.7529 0.9206 0.028 Uiso 1 1 calc R . .
C19 C 0.35963(10) 0.4471(2) 0.97415(8) 0.0263(3) Uani 1 1 d . . .
H19A H 0.2901 0.4301 0.9608 0.032 Uiso 1 1 calc R . .
H19B H 0.3766 0.5371 1.0186 0.032 Uiso 1 1 calc R . .
C20 C 0.40755(9) 0.26518(18) 0.99919(7) 0.0237(3) Uani 1 1 d . . .
H20A H 0.4765 0.2791 1.0047 0.028 Uiso 1 1 calc R . .
H20B H 0.3975 0.2297 1.0519 0.028 Uiso 1 1 calc R . .

loop_
_atom_site_aniso_label
_atom_site_aniso_U_11
_atom_site_aniso_U_22
_atom_site_aniso_U_33
_atom_site_aniso_U_23
_atom_site_aniso_U_13
_atom_site_aniso_U_12
N1 0.0197(5) 0.0215(6) 0.0201(6) 0.0019(4) 0.0065(4) 0.0029(4)
N2 0.0204(5) 0.0197(5) 0.0190(6) -0.0002(4) 0.0054(4) -0.0014(4)
O1 0.0255(5) 0.0419(6) 0.0167(5) 0.0064(4) 0.0070(4) 0.0112(4)
O2 0.0228(5) 0.0457(6) 0.0254(5) -0.0089(5) 0.0027(4) 0.0057(4)
O3 0.0190(5) 0.0452(6) 0.0230(5) -0.0028(4) 0.0052(4) -0.0001(4)
O4 0.0217(4) 0.0225(5) 0.0214(5) 0.0021(4) 0.0070(4) -0.0003(4)
O5 0.0277(5) 0.0260(5) 0.0172(5) -0.0026(4) 0.0050(4) -0.0091(4)
C1 0.0224(7) 0.0268(7) 0.0175(6) 0.0002(5) 0.0060(5) 0.0048(5)
C2 0.0205(7) 0.0360(8) 0.0206(7) -0.0008(6) 0.0015(5) 0.0038(6)
C3 0.0178(6) 0.0368(8) 0.0273(7) -0.0037(6) 0.0077(6) 0.0002(5)
C4 0.0216(6) 0.0320(8) 0.0203(7) -0.0006(5) 0.0090(5) -0.0008(5)
C5 0.0214(6) 0.0189(6) 0.0181(6) -0.0004(5) 0.0055(5) 0.0001(5)
C6 0.0193(6) 0.0189(6) 0.0196(7) 0.0004(5) 0.0063(5) 0.0020(5)
C7 0.0203(6) 0.0172(6) 0.0195(7) 0.0020(5) 0.0058(5) 0.0009(5)
C8 0.0213(7) 0.0252(7) 0.0246(7) 0.0034(5) 0.0088(5) 0.0025(5)
C9 0.0175(6) 0.0258(7) 0.0301(8) 0.0028(6) 0.0061(5) 0.0009(5)
C10 0.0208(6) 0.0220(7) 0.0234(7) 0.0014(5) 0.0002(5) -0.0015(5)
C11 0.0245(6) 0.0159(6) 0.0196(7) 0.0009(5) 0.0059(5) -0.0027(5)
C12 0.0198(6) 0.0135(6) 0.0202(7) 0.0009(5) 0.0052(5) -0.0005(5)
C13 0.0254(7) 0.0361(8) 0.0158(6) 0.0021(6) 0.0016(5) 0.0064(6)
C14 0.0285(7) 0.0381(8) 0.0215(7) -0.0004(6) 0.0076(6) 0.0042(6)
C15 0.0213(7) 0.0308(7) 0.0264(8) -0.0008(6) 0.0023(6) -0.0003(5)
C16 0.0194(6) 0.0268(7) 0.0270(7) -0.0021(6) 0.0038(5) 0.0005(5)
C17 0.0217(6) 0.0243(7) 0.0255(7) 0.0009(5) 0.0087(5) 0.0014(5)
C18 0.0253(7) 0.0184(6) 0.0266(7) 0.0000(5) 0.0074(6) -0.0002(5)
C19 0.0310(7) 0.0271(7) 0.0240(7) 0.0009(6) 0.0127(6) -0.0017(6)
C20 0.0284(7) 0.0259(7) 0.0153(6) -0.0021(5) 0.0023(5) -0.0053(5)

loop_
_atom_type_symbol
_atom_type_description
_atom_type_scat_dispersion_real
_atom_type_scat_dispersion_imag
_atom_type_scat_source
C C 0.0033 0.0016 'International Tables Vol C Tables 4.2.6.8 and 6.1.1.4'
H H 0.0000 0.0000 'International Tables Vol C Tables 4.2.6.8 and 6.1.1.4'
N N 0.0061 0.0033 'International Tables Vol C Tables 4.2.6.8 and 6.1.1.4'
O O 0.0106 0.0060 'International Tables Vol C Tables 4.2.6.8 and 6.1.1.4'

loop_
_computing_data_collection
;
DENZO (Otwinowski and Minor, 1997
COLLECT (Hooft, 1998)
;

loop_
_geom_angle_atom_site_label_1
_geom_angle_atom_site_label_2
_geom_angle_atom_site_label_3
_geom_angle
_geom_angle_site_symmetry_1
_geom_angle_site_symmetry_3
_geom_angle_publ_flag
C7 N1 C6 116.92(11) . . ?
C12 N2 C5 116.87(11) . . ?
C1 O1 C13 118.69(10) . . ?
C15 O2 C14 114.14(10) . . ?
C16 O3 C17 113.37(9) . . ?
C18 O4 C19 111.81(10) . . ?
C11 O5 C20 116.68(9) . . ?
O1 C1 C2 124.71(12) . . ?
O1 C1 C6 115.36(10) . . ?
C2 C1 C6 119.92(12) . . ?
C1 C2 C3 120.07(12) . . ?
C1 C2 H2 120.0 . . ?
C3 C2 H2 120.0 . . ?
C4 C3 C2 122.16(12) . . ?
C4 C3 H3 118.9 . . ?
C2 C3 H3 118.9 . . ?
C3 C4 C5 119.56(12) . . ?
C3 C4 H4 120.2 . . ?
C5 C4 H4 120.2 . . ?
N2 C5 C4 119.35(11) . . ?
N2 C5 C6 121.30(11) . . ?
C4 C5 C6 119.35(11) . . ?
N1 C6 C5 121.75(11) . . ?
N1 C6 C1 119.54(11) . . ?
C5 C6 C1 118.70(11) . . ?
N1 C7 C8 119.50(11) . . ?
N1 C7 C12 121.00(11) . . ?
C8 C7 C12 119.50(11) . . ?
C9 C8 C7 119.75(12) . . ?
C9 C8 H8 120.1 . . ?
C7 C8 H8 120.1 . . ?
C8 C9 C10 121.57(12) . . ?
C8 C9 H9 119.2 . . ?
C10 C9 H9 119.2 . . ?
C11 C10 C9 120.54(12) . . ?
C11 C10 H10 119.7 . . ?
C9 C10 H10 119.7 . . ?
C10 C11 O5 123.43(11) . . ?
C10 C11 C12 120.19(12) . . ?
O5 C11 C12 116.24(11) . . ?
N2 C12 C11 119.72(11) . . ?
N2 C12 C7 121.88(11) . . ?
C11 C12 C7 118.39(11) . . ?
O1 C13 C14 110.78(11) . . ?
O1 C13 H13A 109.5 . . ?
C14 C13 H13A 109.5 . . ?
O1 C13 H13B 109.5 . . ?
C14 C13 H13B 109.5 . . ?
H13A C13 H13B 108.1 . . ?
O2 C14 C13 110.79(12) . . ?
O2 C14 H14A 109.5 . . ?
C13 C14 H14A 109.5 . . ?
O2 C14 H14B 109.5 . . ?
C13 C14 H14B 109.5 . . ?
H14A C14 H14B 108.1 . . ?
O2 C15 C16 107.59(10) . . ?
O2 C15 H15A 110.2 . . ?
C16 C15 H15A 110.2 . . ?
O2 C15 H15B 110.2 . . ?
C16 C15 H15B 110.2 . . ?
H15A C15 H15B 108.5 . . ?
O3 C16 C15 106.64(10) . . ?
O3 C16 H16A 110.4 . . ?
C15 C16 H16A 110.4 . . ?
O3 C16 H16B 110.4 . . ?
C15 C16 H16B 110.4 . . ?
H16A C16 H16B 108.6 . . ?
O3 C17 C18 108.85(10) . . ?
O3 C17 H17A 109.9 . . ?
C18 C17 H17A 109.9 . . ?
O3 C17 H17B 109.9 . . ?
C18 C17 H17B 109.9 . . ?
H17A C17 H17B 108.3 . . ?
O4 C18 C17 114.28(10) . . ?
O4 C18 H18A 108.7 . . ?
C17 C18 H18A 108.7 . . ?
O4 C18 H18B 108.7 . . ?
C17 C18 H18B 108.7 . . ?
H18A C18 H18B 107.6 . . ?
O4 C19 C20 109.60(10) . . ?
O4 C19 H19A 109.8 . . ?
C20 C19 H19A 109.8 . . ?
O4 C19 H19B 109.8 . . ?
C20 C19 H19B 109.8 . . ?
H19A C19 H19B 108.2 . . ?
O5 C20 C19 111.81(10) . . ?
O5 C20 H20A 109.3 . . ?
C19 C20 H20A 109.3 . . ?
O5 C20 H20B 109.3 . . ?
C19 C20 H20B 109.3 . . ?
H20A C20 H20B 107.9 . . ?

loop_
_geom_bond_atom_site_label_1
_geom_bond_atom_site_label_2
_geom_bond_distance
_geom_bond_site_symmetry_2
_geom_bond_publ_flag
N1 C7 1.3455(16) . ?
N1 C6 1.3466(16) . ?
N2 C12 1.3407(16) . ?
N2 C5 1.3467(16) . ?
O1 C1 1.3676(15) . ?
O1 C13 1.4434(16) . ?
O2 C15 1.4200(16) . ?
O2 C14 1.4315(16) . ?
O3 C16 1.4181(15) . ?
O3 C17 1.4236(16) . ?
O4 C18 1.4217(16) . ?
O4 C19 1.4251(15) . ?
O5 C11 1.3762(15) . ?
O5 C20 1.4421(15) . ?
C1 C2 1.3686(18) . ?
C1 C6 1.4383(18) . ?
C2 C3 1.4201(19) . ?
C2 H2 0.9500 . ?
C3 C4 1.3541(19) . ?
C3 H3 0.9500 . ?
C4 C5 1.4249(18) . ?
C4 H4 0.9500 . ?
C5 C6 1.4356(17) . ?
C7 C8 1.4219(18) . ?
C7 C12 1.4429(17) . ?
C8 C9 1.3570(19) . ?
C8 H8 0.9500 . ?
C9 C10 1.4248(19) . ?
C9 H9 0.9500 . ?
C10 C11 1.3611(19) . ?
C10 H10 0.9500 . ?
C11 C12 1.4363(17) . ?
C13 C14 1.504(2) . ?
C13 H13A 0.9900 . ?
C13 H13B 0.9900 . ?
C14 H14A 0.9900 . ?
C14 H14B 0.9900 . ?
C15 C16 1.5101(19) . ?
C15 H15A 0.9900 . ?
C15 H15B 0.9900 . ?
C16 H16A 0.9900 . ?
C16 H16B 0.9900 . ?
C17 C18 1.5133(19) . ?
C17 H17A 0.9900 . ?
C17 H17B 0.9900 . ?
C18 H18A 0.9900 . ?
C18 H18B 0.9900 . ?
C19 C20 1.499(2) . ?
C19 H19A 0.9900 . ?
C19 H19B 0.9900 . ?
C20 H20A 0.9900 . ?
C20 H20B 0.9900 . ?

loop_
_cod_related_entry_id
_cod_related_entry_database
_cod_related_entry_code
1 ChemSpider 4415389
